data_7250785
loop_
_publ_author_name
'Sinthopweha, Wichai'
'Khamto, Nopawit'
'Rithchumpon, Puracheth'
'Meepowpan, Puttinan'

_publ_section_title
;
 Methyl itaconate--anthracene adducts (MIAs) facilitate the enantiomeric
 separation of 1,1&#x2032;-bi-2-naphthols via thin-layer chromatography
 (TLC) with trends predicted by molecular dynamics simulations
;
_journal_issue 34
_journal_name_full 'RSC Advances'
_journal_page_first 28063
_journal_page_last 28074
_journal_paper_doi 10.1039/D5RA04790K
_journal_volume 15
_journal_year 2025
_chemical_absolute_configuration rm
_chemical_formula_moiety 'C H2 Cl2, C40 H30 O5'
_chemical_formula_sum 'C41 H32 Cl2 O5'
_chemical_formula_weight 675.56
_chemical_name_systematic (S)-BINOL-(S)-MIA
_space_group_crystal_system monoclinic
_space_group_IT_number 4
_space_group_name_Hall 'P 2yb'
_space_group_name_H-M_alt 'P 1 21 1'
_atom_sites_solution_hydrogens geom
_atom_sites_solution_primary dual
_audit_creation_date 2024-02-07
_audit_creation_method
;
Olex2 1.5
(compiled 2023.03.06 svn.rbb2c1857 for OlexSys, GUI svn.r6748)
;
_audit_update_record
;
2024-03-31 deposited with the CCDC.	2025-07-29 downloaded from the CCDC.
;
_cell_angle_alpha 90
_cell_angle_beta 90.927(6)
_cell_angle_gamma 90
_cell_formula_units_Z 2
_cell_length_a 13.3609(10)
_cell_length_b 7.4770(5)
_cell_length_c 17.2879(13)
_cell_measurement_reflns_used 7304
_cell_measurement_temperature 293(2)
_cell_measurement_theta_max 27.1110
_cell_measurement_theta_min 1.9090
_cell_volume 1726.8(2)
_computing_cell_refinement 'CrysAlisPro 1.171.41.111a (Rigaku OD, 2021)'
_computing_data_collection 'CrysAlisPro 1.171.41.111a (Rigaku OD, 2021)'
_computing_data_reduction 'CrysAlisPro 1.171.41.111a (Rigaku OD, 2021)'
_computing_molecular_graphics 'Olex2 1.5 (Dolomanov et al., 2009)'
_computing_publication_material 'Olex2 1.5 (Dolomanov et al., 2009)'
_computing_structure_refinement 'SHELXL 2018/3 (Sheldrick, 2015)'
_computing_structure_solution 'SHELXT 2018/2 (Sheldrick, 2018)'
_diffrn_ambient_temperature 293(2)
_diffrn_detector 'Hybrid Pixel Array Detector'
_diffrn_detector_area_resol_mean 10.0000
_diffrn_detector_type HyPix3000
_diffrn_measured_fraction_theta_full 0.972
_diffrn_measured_fraction_theta_max 0.882
_diffrn_measurement_details
;
List of Runs (angles in degrees, time in seconds):

  # Type    Start    End  Width  t~exp~   \w     \q     \k     \f   Frames
#--------------------------------------------------------------------------
  1  \w    -77.00  -9.00   0.50   15.10    --   -9.75 -26.00  44.00  136
  2  \w    -17.00  35.00   0.50   15.10    --   -9.75  26.00-151.00  104
  3  \w    -51.00 -25.00   0.50   15.10    --    9.83 -26.00  44.00   52
  4  \w     12.00  40.00   0.50   15.10    --    9.83  26.00-151.00   56
  5  \w    -40.00  16.00   0.50   15.10    --   -9.75 -77.00  60.00  112
  6  \w    -37.00 -11.00   0.50   15.10    --   -9.75 -77.00   0.00   52
  7  \w    -58.00 -26.00   0.50   15.10    --   -9.75 125.00 -90.00   64
  8  \w    -41.00  12.00   0.50   15.10    --   -9.75 -77.00 150.00  106
  9  \w      7.00  34.00   0.50   15.10    --    9.83-125.00  90.00   54
 10  \w    -53.00  21.00   0.50   15.10    --    9.83 -37.00   0.00  148
 11  \w     23.00  54.00   0.50   15.10    --    9.83-125.00 -30.00   62
;
_diffrn_measurement_device 'four-circle diffractometer'
_diffrn_measurement_device_type 'SuperNova, Single source at offset/far, HyPix3000'
_diffrn_measurement_method '\w scans'
_diffrn_orient_matrix_type 'CrysAlisPro convention (1999,Acta A55,543-557)'
_diffrn_orient_matrix_UB_11 -0.0141987000
_diffrn_orient_matrix_UB_12 -0.0190004000
_diffrn_orient_matrix_UB_13 -0.0388315000
_diffrn_orient_matrix_UB_21 0.0484653000
_diffrn_orient_matrix_UB_22 0.0250908000
_diffrn_orient_matrix_UB_23 -0.0122885000
_diffrn_orient_matrix_UB_31 0.0165629000
_diffrn_orient_matrix_UB_32 -0.0894955000
_diffrn_orient_matrix_UB_33 0.0047090000
_diffrn_radiation_monochromator mirror
_diffrn_radiation_probe x-ray
_diffrn_radiation_type 'Mo K\a'
_diffrn_radiation_wavelength 0.71073
_diffrn_reflns_av_R_equivalents 0.2027
_diffrn_reflns_av_unetI/netI 0.1448
_diffrn_reflns_Laue_measured_fraction_full 0.972
_diffrn_reflns_Laue_measured_fraction_max 0.882
_diffrn_reflns_limit_h_max 13
_diffrn_reflns_limit_h_min -16
_diffrn_reflns_limit_k_max 9
_diffrn_reflns_limit_k_min -9
_diffrn_reflns_limit_l_max 21
_diffrn_reflns_limit_l_min -22
_diffrn_reflns_number 13910
_diffrn_reflns_point_group_measured_fraction_full 0.871
_diffrn_reflns_point_group_measured_fraction_max 0.768
_diffrn_reflns_theta_full 25.242
_diffrn_reflns_theta_max 27.763
_diffrn_reflns_theta_min 1.911
_diffrn_source 'micro-focus sealed X-ray tube'
_diffrn_source_type 'SuperNova (Mo) X-ray Source'
_exptl_absorpt_coefficient_mu 0.233
_exptl_absorpt_correction_T_max 1.00000
_exptl_absorpt_correction_T_min 0.50792
_exptl_absorpt_correction_type multi-scan
_exptl_absorpt_process_details
;
CrysAlisPro 1.171.41.111a (Rigaku Oxford Diffraction, 2021)
Empirical absorption correction using spherical harmonics,
implemented in SCALE3 ABSPACK scaling algorithm.
;
_exptl_crystal_colour 'clear light orange'
_exptl_crystal_density_diffrn 1.299
_exptl_crystal_description block
_exptl_crystal_F_000 704
_exptl_crystal_size_max 0.1
_exptl_crystal_size_mid 0.05
_exptl_crystal_size_min 0.05
_refine_diff_density_max 0.396
_refine_diff_density_min -0.323
_refine_diff_density_rms 0.085
_refine_ls_abs_structure_details
;
 Flack x determined using 973 quotients [(I+)-(I-)]/[(I+)+(I-)]
 (Parsons, Flack and Wagner, Acta Cryst. B69 (2013) 249-259).
;
_refine_ls_abs_structure_Flack -0.13(10)
_refine_ls_extinction_coef 0.089(13)
_refine_ls_extinction_expression Fc^*^=kFc[1+0.001xFc^2^\l^3^/sin(2\q)]^-1/4^
_refine_ls_extinction_method 'SHELXL-2018/3 (Sheldrick 2018)'
_refine_ls_goodness_of_fit_ref 0.904
_refine_ls_hydrogen_treatment constr
_refine_ls_matrix_type full
_refine_ls_number_parameters 436
_refine_ls_number_reflns 6257
_refine_ls_number_restraints 1
_refine_ls_restrained_S_all 0.904
_refine_ls_R_factor_all 0.1558
_refine_ls_R_factor_gt 0.0992
_refine_ls_shift/su_max 0.000
_refine_ls_shift/su_mean 0.000
_refine_ls_structure_factor_coef Fsqd
_refine_ls_weighting_details 'w=1/[\s^2^(Fo^2^)+(0.1434P)^2^] where P=(Fo^2^+2Fc^2^)/3'
_refine_ls_weighting_scheme calc
_refine_ls_wR_factor_gt 0.2010
_refine_ls_wR_factor_ref 0.2377
_reflns_Friedel_coverage 0.617
_reflns_Friedel_fraction_full 0.751
_reflns_Friedel_fraction_max 0.635
_reflns_number_gt 3334
_reflns_number_total 6257
_reflns_threshold_expression 'I > 2\s(I)'
_cod_data_source_file d5ra04790k2.cif
_cod_data_source_block pm_01_c1_auto
_cod_database_code 7250785
_shelx_shelxl_version_number 2018/3
_chemical_oxdiff_formula 'C H O'
_shelx_space_group_comment
;
The symmetry employed for this shelxl refinement is uniquely defined
by the following loop, which should always be used as a source of
symmetry information in preference to the above space-group names.
They are only intended as comments.
;
_olex2_refinement_description
;
1. Fixed Uiso
 At 1.2 times of:
  All C(H) groups, All C(H,H) groups
 At 1.5 times of:
  All C(H,H,H) groups, All O(H) groups
2.a Ternary CH refined with riding coordinates:
 C00L(H00L), C012(H012)
2.b Secondary CH2 refined with riding coordinates:
 C8(H8A,H8B), C016(H01E,H01F), C018(H01G,H01H)
2.c Aromatic/amide H refined with riding coordinates:
 C00D(H00D), C00J(H00J), C00K(H00K), C00O(H00O), C00P(H00P), C00S(H00S),
 C00T(H00T), C00U(H00U), C00V(H00V), C00W(H00W), C00X(H00X), C00Y(H00Y),
 C00Z(H00Z), C01B(H01D), C010(H010), C013(H013), C014(H014), C015(H015),
 C017(H017), C019(H019)
2.d Idealised Me refined as rotating group:
 C01A(H01A,H01B,H01C)
2.e Idealised tetrahedral OH refined as rotating group:
 O006(H006)
;
_olex2_submission_special_instructions 'No special instructions were received'
_oxdiff_exptl_absorpt_empirical_details
;
Empirical correction (ABSPACK) includes:
- Absorption correction using spherical harmonics
- Frame scaling
;
_oxdiff_exptl_absorpt_empirical_full_max 4.500
_oxdiff_exptl_absorpt_empirical_full_min 0.430

loop_
_space_group_symop_operation_xyz
'x, y, z'
'-x, y+1/2, -z'

loop_
_atom_site_label
_atom_site_type_symbol
_atom_site_fract_x
_atom_site_fract_y
_atom_site_fract_z
_atom_site_U_iso_or_equiv
_atom_site_adp_type
_atom_site_occupancy
_atom_site_site_symmetry_order
_atom_site_calc_flag
_atom_site_refinement_flags_posn
_atom_site_refinement_flags_adp
_atom_site_refinement_flags_occupancy
_atom_site_disorder_assembly
_atom_site_disorder_group
Cl1 Cl 1.0331(3) 0.0537(6) 0.2186(3) 0.1547(15) Uani 1 1 d . . . . .
Cl2 Cl 1.1934(3) 0.0711(7) 0.3330(3) 0.1623(17) Uani 1 1 d . . . . .
C8 C 1.0754(12) 0.106(2) 0.3211(14) 0.205(11) Uani 1 1 d . . . . .
H8A H 1.060576 0.229881 0.332695 0.246 Uiso 1 1 calc R U . . .
H8B H 1.038653 0.031539 0.356813 0.246 Uiso 1 1 calc R U . . .
O00I O 0.5061(5) 0.3566(12) 0.4392(4) 0.110(3) Uani 1 1 d . . . . .
O002 O 0.6518(3) 0.5462(6) 0.3192(2) 0.0525(11) Uani 1 1 d . . . . .
O004 O 0.6363(4) 0.2520(7) 0.2919(3) 0.0710(14) Uani 1 1 d . . . . .
O005 O 0.3730(4) 0.5186(10) 0.4617(3) 0.0843(18) Uani 1 1 d . . . . .
O006 O 0.7448(5) 0.9273(8) 0.3069(3) 0.0801(16) Uani 1 1 d . . . . .
H006 H 0.724113 1.029320 0.299742 0.120 Uiso 1 1 calc R U . . .
C00A C 0.9318(5) 0.4709(11) 0.4227(4) 0.0660(19) Uani 1 1 d . . . . .
C00B C 0.9265(5) 0.5631(9) 0.3504(4) 0.0550(16) Uani 1 1 d . . . . .
C00C C 0.5981(5) 0.3965(10) 0.2963(3) 0.0552(18) Uani 1 1 d . . . . .
C00D C 0.8452(6) 0.4048(12) 0.4559(5) 0.073(2) Uani 1 1 d . . . . .
H00D H 0.850271 0.342306 0.502317 0.088 Uiso 1 1 calc R U . . .
C00E C 0.7478(4) 0.5200(9) 0.3498(4) 0.0525(16) Uani 1 1 d . . . . .
C00F C 0.5331(5) 0.4343(11) 0.1394(4) 0.0556(16) Uani 1 1 d . . . . .
C00G C 0.8295(4) 0.5882(8) 0.3141(4) 0.0450(14) Uani 1 1 d . . . . .
C00H C 0.4474(5) 0.4674(11) 0.4201(4) 0.0590(18) Uani 1 1 d . . . . .
C00J C 1.0147(5) 0.6239(11) 0.3179(5) 0.0648(19) Uani 1 1 d . . . . .
H00J H 1.010800 0.685294 0.271190 0.078 Uiso 1 1 calc R U . . .
C00K C 0.3402(6) 0.7637(11) 0.1727(4) 0.0652(19) Uani 1 1 d . . . . .
H00K H 0.377130 0.867017 0.182231 0.078 Uiso 1 1 calc R U . . .
C00L C 0.4919(4) 0.5588(9) 0.2007(3) 0.0510(15) Uani 1 1 d . . . . .
H00L H 0.531555 0.668439 0.206133 0.061 Uiso 1 1 calc R U . . .
C00M C 0.4757(5) 0.2850(11) 0.1278(4) 0.0625(18) Uani 1 1 d . . . . .
C00N C 0.8187(4) 0.6882(9) 0.2395(4) 0.0490(15) Uani 1 1 d . . . . .
C00O C 1.1124(7) 0.5065(14) 0.4218(8) 0.098(3) Uani 1 1 d . . . . .
H00O H 1.175105 0.485441 0.444186 0.117 Uiso 1 1 calc R U . . .
C00P C 0.9221(6) 0.4763(14) 0.0281(5) 0.079(3) Uani 1 1 d . . . . .
H00P H 0.946791 0.431084 -0.017930 0.095 Uiso 1 1 calc R U . . .
C00Q C 0.8471(5) 0.7199(11) 0.1005(4) 0.0619(19) Uani 1 1 d . . . . .
C00R C 0.3269(5) 0.4431(11) 0.1668(4) 0.0577(17) Uani 1 1 d . . . . .
C00S C 1.0295(6) 0.4488(15) 0.4578(5) 0.084(2) Uani 1 1 d . . . . .
H00S H 1.035499 0.394146 0.505991 0.101 Uiso 1 1 calc R U . . .
C00T C 0.7540(5) 0.4286(11) 0.4227(4) 0.0657(19) Uani 1 1 d . . . . .
H00T H 0.696642 0.386800 0.446482 0.079 Uiso 1 1 calc R U . . .
C00U C 0.8924(5) 0.4421(11) 0.1633(4) 0.0602(18) Uani 1 1 d . . . . .
H00U H 0.895842 0.369942 0.207063 0.072 Uiso 1 1 calc R U . . .
C00V C 0.8829(6) 0.6452(13) 0.0304(4) 0.076(2) Uani 1 1 d . . . . .
H00V H 0.879546 0.712719 -0.014703 0.092 Uiso 1 1 calc R U . . .
C00W C 0.6193(5) 0.4651(13) 0.0980(4) 0.067(2) Uani 1 1 d . . . . .
H00W H 0.656647 0.568928 0.105166 0.080 Uiso 1 1 calc R U . . .
C00X C 0.2267(5) 0.4635(13) 0.1480(4) 0.068(2) Uani 1 1 d . . . . .
H00X H 0.186991 0.362301 0.141348 0.081 Uiso 1 1 calc R U . . .
C00Y C 0.9249(6) 0.3744(12) 0.0937(5) 0.075(2) Uani 1 1 d . . . . .
H00Y H 0.948874 0.257797 0.091437 0.091 Uiso 1 1 calc R U . . .
C00Z C 0.5896(8) 0.1833(15) 0.0334(5) 0.084(3) Uani 1 1 d . . . . .
H00Z H 0.608291 0.098498 -0.002960 0.101 Uiso 1 1 calc R U . . .
C01A C 0.3688(8) 0.441(2) 0.5397(5) 0.108(3) Uani 1 1 d . . . . .
H01A H 0.379502 0.313957 0.536641 0.162 Uiso 1 1 calc R U . . .
H01B H 0.304398 0.463792 0.561299 0.162 Uiso 1 1 calc R U . . .
H01C H 0.419943 0.493577 0.571951 0.162 Uiso 1 1 calc R U . . .
C01B C 1.1051(6) 0.5981(12) 0.3507(6) 0.079(2) Uani 1 1 d . . . . .
H01D H 1.162343 0.640231 0.326855 0.094 Uiso 1 1 calc R U . . .
C007 C 0.8546(4) 0.6164(9) 0.1701(4) 0.0478(14) Uani 1 1 d . . . . .
C008 C 0.3848(4) 0.5968(9) 0.1789(4) 0.0510(16) Uani 1 1 d . . . . .
C009 C 0.7768(5) 0.8582(9) 0.2388(4) 0.0582(18) Uani 1 1 d . . . . .
C010 C 0.2412(6) 0.7739(13) 0.1525(5) 0.075(2) Uani 1 1 d . . . . .
H010 H 0.211761 0.886251 0.148039 0.090 Uiso 1 1 calc R U . . .
C011 C 0.4916(5) 0.4457(9) 0.2774(3) 0.0505(15) Uani 1 1 d . . . . .
C012 C 0.3864(5) 0.2746(10) 0.1797(4) 0.0599(18) Uani 1 1 d . . . . .
H012 H 0.346140 0.167654 0.168858 0.072 Uiso 1 1 calc R U . . .
C013 C 0.5071(8) 0.1587(14) 0.0734(5) 0.088(3) Uani 1 1 d . . . . .
H013 H 0.469301 0.055805 0.065266 0.105 Uiso 1 1 calc R U . . .
C014 C 0.1845(5) 0.6286(14) 0.1389(5) 0.072(2) Uani 1 1 d . . . . .
H014 H 0.117764 0.640239 0.123506 0.086 Uiso 1 1 calc R U . . .
C015 C 0.8041(6) 0.8907(11) 0.1034(5) 0.069(2) Uani 1 1 d . . . . .
H015 H 0.799909 0.959848 0.058793 0.082 Uiso 1 1 calc R U . . .
C016 C 0.4460(5) 0.5580(10) 0.3430(3) 0.0556(17) Uani 1 1 d . . . . .
H01E H 0.482612 0.669640 0.347397 0.067 Uiso 1 1 calc R U . . .
H01F H 0.377263 0.586789 0.329001 0.067 Uiso 1 1 calc R U . . .
C017 C 0.6483(7) 0.3339(19) 0.0449(5) 0.096(4) Uani 1 1 d . . . . .
H017 H 0.707022 0.347950 0.017460 0.115 Uiso 1 1 calc R U . . .
C018 C 0.4258(6) 0.2764(11) 0.2632(4) 0.0669(19) Uani 1 1 d . . . . .
H01G H 0.465323 0.169749 0.273135 0.080 Uiso 1 1 calc R U . . .
H01H H 0.370074 0.276711 0.298466 0.080 Uiso 1 1 calc R U . . .
C019 C 0.7686(6) 0.9557(12) 0.1706(4) 0.071(2) Uani 1 1 d . . . . .
H019 H 0.738217 1.067569 0.171230 0.085 Uiso 1 1 calc R U . . .

loop_
_atom_site_aniso_label
_atom_site_aniso_U_11
_atom_site_aniso_U_22
_atom_site_aniso_U_33
_atom_site_aniso_U_23
_atom_site_aniso_U_13
_atom_site_aniso_U_12
Cl1 0.161(3) 0.107(3) 0.195(4) 0.020(3) -0.006(3) 0.023(2)
Cl2 0.161(3) 0.155(4) 0.172(4) -0.009(3) 0.015(3) -0.046(3)
C8 0.169(12) 0.133(13) 0.32(3) -0.130(16) 0.103(16) -0.061(11)
O00I 0.116(4) 0.142(7) 0.073(4) 0.035(4) 0.032(3) 0.047(5)
O002 0.056(2) 0.051(3) 0.050(2) 0.008(2) 0.0020(19) 0.011(2)
O004 0.093(3) 0.049(3) 0.071(3) -0.006(3) 0.001(3) 0.019(3)
O005 0.081(3) 0.127(5) 0.045(3) 0.011(3) 0.014(2) 0.015(3)
O006 0.128(4) 0.057(3) 0.056(3) 0.002(2) 0.018(3) 0.039(3)
C00A 0.070(4) 0.063(5) 0.065(4) -0.005(4) -0.010(3) 0.009(4)
C00B 0.069(4) 0.037(4) 0.059(4) -0.004(3) 0.000(3) 0.004(3)
C00C 0.077(4) 0.051(5) 0.038(3) -0.006(3) 0.014(3) -0.005(4)
C00D 0.092(5) 0.070(6) 0.057(4) 0.020(4) -0.009(4) 0.011(4)
C00E 0.058(4) 0.058(4) 0.041(3) -0.004(3) 0.003(3) 0.009(3)
C00F 0.061(3) 0.064(4) 0.042(3) 0.003(3) 0.003(3) 0.000(3)
C00G 0.054(3) 0.035(4) 0.046(3) -0.003(3) -0.002(3) 0.007(3)
C00H 0.057(3) 0.068(5) 0.053(4) 0.006(3) 0.000(3) 0.014(4)
C00J 0.056(4) 0.056(5) 0.082(5) -0.016(4) -0.005(3) 0.001(3)
C00K 0.080(5) 0.061(5) 0.055(4) 0.007(4) 0.003(3) 0.003(4)
C00L 0.065(3) 0.046(4) 0.042(3) 0.001(3) 0.007(3) -0.005(3)
C00M 0.070(4) 0.061(5) 0.055(4) -0.014(4) -0.015(3) 0.006(4)
C00N 0.057(3) 0.042(4) 0.048(4) 0.003(3) 0.005(3) 0.002(3)
C00O 0.069(5) 0.078(7) 0.146(10) -0.023(7) -0.027(5) 0.010(5)
C00P 0.078(5) 0.101(8) 0.060(5) -0.021(5) 0.015(4) -0.010(5)
C00Q 0.067(4) 0.070(6) 0.049(4) 0.007(3) 0.005(3) -0.005(4)
C00R 0.063(4) 0.058(4) 0.052(4) 0.007(3) 0.007(3) 0.002(4)
C00S 0.087(5) 0.094(7) 0.070(5) 0.000(5) -0.028(4) 0.027(5)
C00T 0.074(4) 0.065(5) 0.058(4) 0.016(4) 0.012(3) 0.004(4)
C00U 0.073(4) 0.051(4) 0.057(4) -0.006(3) 0.011(3) 0.004(3)
C00V 0.097(5) 0.085(7) 0.047(4) 0.003(4) 0.015(4) -0.007(5)
C00W 0.058(3) 0.090(6) 0.052(4) -0.010(4) -0.001(3) -0.002(4)
C00X 0.061(4) 0.080(6) 0.062(4) 0.005(4) 0.001(3) -0.011(4)
C00Y 0.094(5) 0.069(5) 0.064(5) -0.021(4) 0.020(4) 0.007(4)
C00Z 0.109(6) 0.096(7) 0.048(5) -0.025(4) -0.005(4) 0.031(6)
C01A 0.119(6) 0.161(10) 0.045(4) 0.019(6) 0.014(4) 0.015(7)
C01B 0.070(4) 0.067(6) 0.098(7) -0.012(5) -0.009(4) -0.004(4)
C007 0.057(3) 0.041(4) 0.046(3) 0.000(3) 0.003(3) -0.001(3)
C008 0.062(3) 0.047(4) 0.044(3) 0.004(3) 0.006(3) 0.000(3)
C009 0.075(4) 0.051(4) 0.049(4) 0.009(3) 0.010(3) 0.015(3)
C010 0.073(5) 0.079(6) 0.074(5) 0.005(4) 0.010(4) 0.020(5)
C011 0.071(4) 0.045(4) 0.036(3) -0.001(3) 0.006(3) 0.000(3)
C012 0.070(4) 0.046(4) 0.063(4) -0.005(3) -0.011(3) -0.009(3)
C013 0.135(7) 0.069(6) 0.058(5) -0.016(4) -0.020(5) 0.031(5)
C014 0.052(3) 0.091(7) 0.073(5) 0.018(5) -0.005(3) 0.011(4)
C015 0.091(5) 0.056(5) 0.060(5) 0.013(4) 0.004(4) 0.006(4)
C016 0.065(3) 0.060(4) 0.042(3) 0.006(3) 0.006(3) 0.014(3)
C017 0.089(5) 0.157(12) 0.043(4) 0.001(6) 0.006(4) 0.040(7)
C018 0.082(4) 0.050(4) 0.069(5) 0.011(4) -0.004(4) -0.012(4)
C019 0.091(5) 0.063(5) 0.060(5) 0.013(4) 0.005(4) 0.013(4)

loop_
_atom_type_symbol
_atom_type_description
_atom_type_scat_dispersion_real
_atom_type_scat_dispersion_imag
_atom_type_scat_source
C C 0.0033 0.0016 'International Tables Vol C Tables 4.2.6.8 and 6.1.1.4'
H H 0.0000 0.0000 'International Tables Vol C Tables 4.2.6.8 and 6.1.1.4'
Cl Cl 0.1484 0.1585 'International Tables Vol C Tables 4.2.6.8 and 6.1.1.4'
O O 0.0106 0.0060 'International Tables Vol C Tables 4.2.6.8 and 6.1.1.4'

loop_
_geom_angle_atom_site_label_1
_geom_angle_atom_site_label_2
_geom_angle_atom_site_label_3
_geom_angle
_geom_angle_site_symmetry_1
_geom_angle_site_symmetry_3
_geom_angle_publ_flag
Cl1 C8 H8A 109.4 . . ?
Cl1 C8 H8B 109.4 . . ?
Cl2 C8 Cl1 111.4(8) . . ?
Cl2 C8 H8A 109.4 . . ?
Cl2 C8 H8B 109.4 . . ?
H8A C8 H8B 108.0 . . ?
C00C O002 C00E 117.7(5) . . ?
C00H O005 C01A 115.7(7) . . ?
C009 O006 H006 109.5 . . ?
C00B C00A C00S 117.2(7) . . ?
C00D C00A C00B 120.2(7) . . ?
C00D C00A C00S 122.6(8) . . ?
C00A C00B C00G 118.4(5) . . ?
C00J C00B C00A 118.8(7) . . ?
C00J C00B C00G 122.9(6) . . ?
O002 C00C C011 110.4(6) . . ?
O004 C00C O002 121.9(6) . . ?
O004 C00C C011 127.7(7) . . ?
C00A C00D H00D 119.0 . . ?
C00T C00D C00A 121.9(7) . . ?
C00T C00D H00D 119.0 . . ?
O002 C00E C00T 116.1(5) . . ?
C00G C00E O002 121.0(5) . . ?
C00G C00E C00T 122.7(6) . . ?
C00M C00F C00L 113.1(5) . . ?
C00M C00F C00W 122.0(7) . . ?
C00W C00F C00L 124.9(7) . . ?
C00B C00G C00N 120.9(5) . . ?
C00E C00G C00B 118.4(6) . . ?
C00E C00G C00N 120.7(5) . . ?
O00I C00H O005 124.3(7) . . ?
O00I C00H C016 124.3(6) . . ?
O005 C00H C016 111.3(6) . . ?
C00B C00J H00J 118.5 . . ?
C01B C00J C00B 123.1(8) . . ?
C01B C00J H00J 118.5 . . ?
C008 C00K H00K 120.5 . . ?
C010 C00K H00K 120.5 . . ?
C010 C00K C008 119.0(8) . . ?
C00F C00L H00L 112.2 . . ?
C00F C00L C011 105.3(5) . . ?
C008 C00L C00F 107.2(5) . . ?
C008 C00L H00L 112.2 . . ?
C008 C00L C011 107.4(4) . . ?
C011 C00L H00L 112.2 . . ?
C00F C00M C012 113.8(6) . . ?
C00F C00M C013 118.3(7) . . ?
C013 C00M C012 127.8(8) . . ?
C007 C00N C00G 121.1(5) . . ?
C009 C00N C00G 119.9(5) . . ?
C009 C00N C007 119.0(6) . . ?
C00S C00O H00O 119.6 . . ?
C00S C00O C01B 120.7(8) . . ?
C01B C00O H00O 119.6 . . ?
C00V C00P H00P 120.1 . . ?
C00Y C00P H00P 120.1 . . ?
C00Y C00P C00V 119.7(7) . . ?
C00V C00Q C007 118.9(7) . . ?
C015 C00Q C00V 122.1(7) . . ?
C015 C00Q C007 119.0(6) . . ?
C00X C00R C008 118.4(7) . . ?
C00X C00R C012 129.5(7) . . ?
C008 C00R C012 112.1(6) . . ?
C00A C00S H00S 119.5 . . ?
C00O C00S C00A 120.9(9) . . ?
C00O C00S H00S 119.5 . . ?
C00D C00T C00E 118.4(6) . . ?
C00D C00T H00T 120.8 . . ?
C00E C00T H00T 120.8 . . ?
C00Y C00U H00U 118.9 . . ?
C00Y C00U C007 122.1(7) . . ?
C007 C00U H00U 118.9 . . ?
C00P C00V C00Q 121.4(7) . . ?
C00P C00V H00V 119.3 . . ?
C00Q C00V H00V 119.3 . . ?
C00F C00W H00W 121.2 . . ?
C00F C00W C017 117.5(9) . . ?
C017 C00W H00W 121.2 . . ?
C00R C00X H00X 119.2 . . ?
C014 C00X C00R 121.6(8) . . ?
C014 C00X H00X 119.2 . . ?
C00P C00Y C00U 120.9(8) . . ?
C00P C00Y H00Y 119.5 . . ?
C00U C00Y H00Y 119.5 . . ?
C013 C00Z H00Z 119.6 . . ?
C013 C00Z C017 120.8(8) . . ?
C017 C00Z H00Z 119.6 . . ?
O005 C01A H01A 109.5 . . ?
O005 C01A H01B 109.5 . . ?
O005 C01A H01C 109.5 . . ?
H01A C01A H01B 109.5 . . ?
H01A C01A H01C 109.5 . . ?
H01B C01A H01C 109.5 . . ?
C00J C01B C00O 119.3(8) . . ?
C00J C01B H01D 120.4 . . ?
C00O C01B H01D 120.4 . . ?
C00N C007 C00Q 119.4(6) . . ?
C00U C007 C00N 123.6(6) . . ?
C00U C007 C00Q 116.9(6) . . ?
C00K C008 C00L 126.6(7) . . ?
C00K C008 C00R 119.4(6) . . ?
C00R C008 C00L 113.9(6) . . ?
O006 C009 C00N 118.2(6) . . ?
O006 C009 C019 120.9(6) . . ?
C019 C009 C00N 121.0(6) . . ?
C00K C010 H010 118.6 . . ?
C014 C010 C00K 122.8(8) . . ?
C014 C010 H010 118.6 . . ?
C00C C011 C00L 107.5(4) . . ?
C00C C011 C016 110.9(5) . . ?
C00C C011 C018 111.4(6) . . ?
C016 C011 C00L 109.5(5) . . ?
C016 C011 C018 109.2(5) . . ?
C018 C011 C00L 108.3(5) . . ?
C00M C012 H012 111.5 . . ?
C00M C012 C018 107.3(6) . . ?
C00R C012 C00M 106.9(6) . . ?
C00R C012 H012 111.5 . . ?
C00R C012 C018 107.7(6) . . ?
C018 C012 H012 111.5 . . ?
C00M C013 H013 119.4 . . ?
C00Z C013 C00M 121.2(10) . . ?
C00Z C013 H013 119.4 . . ?
C00X C014 H014 120.6 . . ?
C010 C014 C00X 118.7(7) . . ?
C010 C014 H014 120.6 . . ?
C00Q C015 H015 119.7 . . ?
C019 C015 C00Q 120.5(7) . . ?
C019 C015 H015 119.7 . . ?
C00H C016 C011 114.2(6) . . ?
C00H C016 H01E 108.7 . . ?
C00H C016 H01F 108.7 . . ?
C011 C016 H01E 108.7 . . ?
C011 C016 H01F 108.7 . . ?
H01E C016 H01F 107.6 . . ?
C00W C017 H017 119.9 . . ?
C00Z C017 C00W 120.1(7) . . ?
C00Z C017 H017 119.9 . . ?
C011 C018 H01G 109.7 . . ?
C011 C018 H01H 109.7 . . ?
C012 C018 C011 109.9(6) . . ?
C012 C018 H01G 109.7 . . ?
C012 C018 H01H 109.7 . . ?
H01G C018 H01H 108.2 . . ?
C009 C019 H019 119.5 . . ?
C015 C019 C009 121.1(7) . . ?
C015 C019 H019 119.5 . . ?

loop_
_geom_bond_atom_site_label_1
_geom_bond_atom_site_label_2
_geom_bond_distance
_geom_bond_site_symmetry_2
_geom_bond_publ_flag
Cl1 C8 1.89(2) . ?
Cl2 C8 1.61(2) . ?
C8 H8A 0.9700 . ?
C8 H8B 0.9700 . ?
O00I C00H 1.184(9) . ?
O002 C00C 1.384(8) . ?
O002 C00E 1.393(8) . ?
O004 C00C 1.198(8) . ?
O005 C00H 1.294(8) . ?
O005 C01A 1.470(11) . ?
O006 H006 0.8200 . ?
O006 C009 1.361(8) . ?
C00A C00B 1.428(11) . ?
C00A C00D 1.391(11) . ?
C00A C00S 1.439(11) . ?
C00B C00G 1.443(9) . ?
C00B C00J 1.390(10) . ?
C00C C011 1.500(10) . ?
C00D H00D 0.9300 . ?
C00D C00T 1.351(11) . ?
C00E C00G 1.362(8) . ?
C00E C00T 1.435(10) . ?
C00F C00L 1.520(9) . ?
C00F C00M 1.367(11) . ?
C00F C00W 1.385(9) . ?
C00G C00N 1.496(9) . ?
C00H C016 1.495(10) . ?
C00J H00J 0.9300 . ?
C00J C01B 1.340(12) . ?
C00K H00K 0.9300 . ?
C00K C008 1.386(10) . ?
C00K C010 1.365(12) . ?
C00L H00L 0.9800 . ?
C00L C008 1.501(10) . ?
C00L C011 1.572(9) . ?
C00M C012 1.505(10) . ?
C00M C013 1.402(11) . ?
C00N C007 1.406(8) . ?
C00N C009 1.389(9) . ?
C00O H00O 0.9300 . ?
C00O C00S 1.351(14) . ?
C00O C01B 1.409(15) . ?
C00P H00P 0.9300 . ?
C00P C00V 1.368(13) . ?
C00P C00Y 1.366(13) . ?
C00Q C00V 1.424(11) . ?
C00Q C007 1.432(9) . ?
C00Q C015 1.402(11) . ?
C00R C00X 1.381(10) . ?
C00R C008 1.400(10) . ?
C00R C012 1.505(11) . ?
C00S H00S 0.9300 . ?
C00T H00T 0.9300 . ?
C00U H00U 0.9300 . ?
C00U C00Y 1.382(10) . ?
C00U C007 1.403(10) . ?
C00V H00V 0.9300 . ?
C00W H00W 0.9300 . ?
C00W C017 1.402(14) . ?
C00X H00X 0.9300 . ?
C00X C014 1.365(13) . ?
C00Y H00Y 0.9300 . ?
C00Z H00Z 0.9300 . ?
C00Z C013 1.323(13) . ?
C00Z C017 1.385(15) . ?
C01A H01A 0.9600 . ?
C01A H01B 0.9600 . ?
C01A H01C 0.9600 . ?
C01B H01D 0.9300 . ?
C009 C019 1.388(10) . ?
C010 H010 0.9300 . ?
C010 C014 1.344(13) . ?
C011 C016 1.544(9) . ?
C011 C018 1.558(10) . ?
C012 H012 0.9800 . ?
C012 C018 1.530(11) . ?
C013 H013 0.9300 . ?
C014 H014 0.9300 . ?
C015 H015 0.9300 . ?
C015 C019 1.352(11) . ?
C016 H01E 0.9700 . ?
C016 H01F 0.9700 . ?
C017 H017 0.9300 . ?
C018 H01G 0.9700 . ?
C018 H01H 0.9700 . ?
C019 H019 0.9300 . ?

loop_
_geom_torsion_atom_site_label_1
_geom_torsion_atom_site_label_2
_geom_torsion_atom_site_label_3
_geom_torsion_atom_site_label_4
_geom_torsion
_geom_torsion_site_symmetry_1
_geom_torsion_site_symmetry_2
_geom_torsion_site_symmetry_3
_geom_torsion_site_symmetry_4
_geom_torsion_publ_flag
O00I C00H C016 C011 26.5(11) . . . . ?
O002 C00C C011 C00L 69.9(6) . . . . ?
O002 C00C C011 C016 -49.8(6) . . . . ?
O002 C00C C011 C018 -171.6(5) . . . . ?
O002 C00E C00G C00B 177.3(6) . . . . ?
O002 C00E C00G C00N -2.0(9) . . . . ?
O002 C00E C00T C00D -178.0(7) . . . . ?
O004 C00C C011 C00L -108.5(7) . . . . ?
O004 C00C C011 C016 131.8(7) . . . . ?
O004 C00C C011 C018 10.0(8) . . . . ?
O005 C00H C016 C011 -150.0(7) . . . . ?
O006 C009 C019 C015 177.2(7) . . . . ?
C00A C00B C00G C00E -1.1(9) . . . . ?
C00A C00B C00G C00N 178.3(6) . . . . ?
C00A C00B C00J C01B 0.9(11) . . . . ?
C00A C00D C00T C00E 2.1(13) . . . . ?
C00B C00A C00D C00T -1.7(12) . . . . ?
C00B C00A C00S C00O -2.8(13) . . . . ?
C00B C00G C00N C007 69.4(8) . . . . ?
C00B C00G C00N C009 -107.7(7) . . . . ?
C00B C00J C01B C00O -0.5(12) . . . . ?
C00C O002 C00E C00G 117.5(6) . . . . ?
C00C O002 C00E C00T -66.5(7) . . . . ?
C00C C011 C016 C00H -58.1(7) . . . . ?
C00C C011 C018 C012 -116.5(6) . . . . ?
C00D C00A C00B C00G 1.1(10) . . . . ?
C00D C00A C00B C00J -178.5(7) . . . . ?
C00D C00A C00S C00O 176.4(9) . . . . ?
C00E O002 C00C O004 -10.8(7) . . . . ?
C00E O002 C00C C011 170.7(4) . . . . ?
C00E C00G C00N C007 -111.3(7) . . . . ?
C00E C00G C00N C009 71.7(8) . . . . ?
C00F C00L C008 C00K -129.0(7) . . . . ?
C00F C00L C008 C00R 53.5(7) . . . . ?
C00F C00L C011 C00C 62.1(6) . . . . ?
C00F C00L C011 C016 -177.3(5) . . . . ?
C00F C00L C011 C018 -58.4(6) . . . . ?
C00F C00M C012 C00R 56.3(8) . . . . ?
C00F C00M C012 C018 -59.0(9) . . . . ?
C00F C00M C013 C00Z -0.7(12) . . . . ?
C00F C00W C017 C00Z 2.3(13) . . . . ?
C00G C00B C00J C01B -178.8(7) . . . . ?
C00G C00E C00T C00D -2.1(11) . . . . ?
C00G C00N C007 C00Q -177.1(6) . . . . ?
C00G C00N C007 C00U 7.1(10) . . . . ?
C00G C00N C009 O006 -1.3(9) . . . . ?
C00G C00N C009 C019 178.1(7) . . . . ?
C00J C00B C00G C00E 178.5(6) . . . . ?
C00J C00B C00G C00N -2.1(9) . . . . ?
C00K C010 C014 C00X 2.2(12) . . . . ?
C00L C00F C00M C012 -1.6(9) . . . . ?
C00L C00F C00M C013 -179.1(7) . . . . ?
C00L C00F C00W C017 178.4(7) . . . . ?
C00L C011 C016 C00H -176.6(6) . . . . ?
C00L C011 C018 C012 1.6(7) . . . . ?
C00M C00F C00L C008 -53.0(8) . . . . ?
C00M C00F C00L C011 61.1(7) . . . . ?
C00M C00F C00W C017 -2.1(12) . . . . ?
C00M C012 C018 C011 56.1(8) . . . . ?
C00N C009 C019 C015 -2.2(12) . . . . ?
C00Q C015 C019 C009 2.2(12) . . . . ?
C00R C00X C014 C010 -3.4(11) . . . . ?
C00R C012 C018 C011 -58.7(7) . . . . ?
C00S C00A C00B C00G -179.6(7) . . . . ?
C00S C00A C00B C00J 0.7(10) . . . . ?
C00S C00A C00D C00T 179.1(8) . . . . ?
C00S C00O C01B C00J -1.7(14) . . . . ?
C00T C00E C00G C00B 1.6(9) . . . . ?
C00T C00E C00G C00N -177.8(7) . . . . ?
C00V C00P C00Y C00U -2.8(13) . . . . ?
C00V C00Q C007 C00N -179.5(7) . . . . ?
C00V C00Q C007 C00U -3.4(9) . . . . ?
C00V C00Q C015 C019 178.4(8) . . . . ?
C00W C00F C00L C008 126.5(7) . . . . ?
C00W C00F C00L C011 -119.3(7) . . . . ?
C00W C00F C00M C012 178.8(7) . . . . ?
C00W C00F C00M C013 1.3(12) . . . . ?
C00X C00R C008 C00K 1.0(9) . . . . ?
C00X C00R C008 C00L 178.7(5) . . . . ?
C00X C00R C012 C00M 126.9(7) . . . . ?
C00X C00R C012 C018 -118.1(7) . . . . ?
C00Y C00P C00V C00Q 1.7(13) . . . . ?
C00Y C00U C007 C00N 178.4(7) . . . . ?
C00Y C00U C007 C00Q 2.4(10) . . . . ?
C01A O005 C00H O00I 5.0(13) . . . . ?
C01A O005 C00H C016 -178.5(9) . . . . ?
C01B C00O C00S C00A 3.3(14) . . . . ?
C007 C00N C009 O006 -178.4(6) . . . . ?
C007 C00N C009 C019 1.0(10) . . . . ?
C007 C00Q C00V C00P 1.4(11) . . . . ?
C007 C00Q C015 C019 -1.1(11) . . . . ?
C007 C00U C00Y C00P 0.6(12) . . . . ?
C008 C00K C010 C014 0.6(11) . . . . ?
C008 C00L C011 C00C 176.1(6) . . . . ?
C008 C00L C011 C016 -63.3(7) . . . . ?
C008 C00L C011 C018 55.6(6) . . . . ?
C008 C00R C00X C014 1.8(10) . . . . ?
C008 C00R C012 C00M -55.2(7) . . . . ?
C008 C00R C012 C018 59.9(7) . . . . ?
C009 C00N C007 C00Q 0.0(9) . . . . ?
C009 C00N C007 C00U -175.9(6) . . . . ?
C010 C00K C008 C00L -179.6(6) . . . . ?
C010 C00K C008 C00R -2.2(9) . . . . ?
C011 C00L C008 C00K 118.3(7) . . . . ?
C011 C00L C008 C00R -59.3(6) . . . . ?
C012 C00M C013 C00Z -177.8(8) . . . . ?
C012 C00R C00X C014 179.7(7) . . . . ?
C012 C00R C008 C00K -177.2(6) . . . . ?
C012 C00R C008 C00L 0.6(7) . . . . ?
C013 C00M C012 C00R -126.5(9) . . . . ?
C013 C00M C012 C018 118.1(8) . . . . ?
C013 C00Z C017 C00W -1.8(14) . . . . ?
C015 C00Q C00V C00P -178.1(7) . . . . ?
C015 C00Q C007 C00N 0.0(9) . . . . ?
C015 C00Q C007 C00U 176.2(6) . . . . ?
C016 C011 C018 C012 120.7(6) . . . . ?
C017 C00Z C013 C00M 1.0(14) . . . . ?
C018 C011 C016 C00H 65.0(7) . . . . ?
